data_6000541
loop_
_publ_author_name
'Favier, F.'
'Pascal, J. L.'
'Cunin, F.'
'Fitch, A. N.'
'Vaughan, G.'

_publ_section_title
;
 Thermal behavior and X-ray powder diffraction structures of two
 polymorphic phases of anhydrous Yb(ClO4)(3)
;
_journal_name_full 'Inorganic Chemistry'
_journal_page_first 1776
_journal_page_last 1780
_journal_paper_doi 10.1021/ic9712683
_journal_volume 37
_journal_year 1998
_chemical_formula_sum 'Cl3 O12 Yb'
_space_group_crystal_system trigonal
_space_group_IT_number 161
_space_group_name_Hall 'R 3 -2"c'
_space_group_name_H-M_alt 'R 3 c :H'
_cell_angle_alpha 90.000
_cell_angle_beta 90.000
_cell_angle_gamma 120.000
_cell_formula_units_Z 6
_cell_length_a 8.1241
_cell_length_b 8.1241
_cell_length_c 24.0818
_cell_volume 1376.48
_cod_database_code 6000541

loop_
_space_group_symop_id
_space_group_symop_operation_xyz
1 x,y,z
2 -y,x-y,z
3 -x+y,-x,z
4 -y,-x,z+1/2
5 x,x-y,z+1/2
6 -x+y,y,z+1/2
7 x+2/3,y+1/3,z+1/3
8 -y+2/3,x-y+1/3,z+1/3
9 -x+y+2/3,-x+1/3,z+1/3
10 -y+2/3,-x+1/3,z+5/6
11 x+2/3,x-y+1/3,z+5/6
12 -x+y+2/3,y+1/3,z+5/6
13 x+1/3,y+2/3,z+2/3
14 -y+1/3,x-y+2/3,z+2/3
15 -x+y+1/3,-x+2/3,z+2/3
16 -y+1/3,-x+2/3,z+1/6
17 x+1/3,x-y+2/3,z+1/6
18 -x+y+1/3,y+2/3,z+1/6

loop_
_atom_site_label
_atom_site_fract_x
_atom_site_fract_y
_atom_site_fract_z
? ? ? ?
